data_8000374
loop_
_publ_author_name
'Andrzejewski, Micha\/l'
'Katrusiak, Andrzej'

_publ_section_title
;
 Piezochromic Porous Metal-Organic Framework.
;
_journal_issue 1
_journal_name_full 'The journal of physical chemistry letters'
_journal_page_first 279
_journal_page_last 284
_journal_paper_doi 10.1021/acs.jpclett.6b02458
_journal_volume 8
_journal_year 2017
_chemical_formula_moiety 'C14 H18 Co N2 O5'
_chemical_formula_sum 'C14 H18 Co N2 O5'
_chemical_formula_weight 353.23
_chemical_name_common AMU1
_chemical_name_systematic
;
Co(1,4-benzenedicarboxylate)(1,4-diazabicyclo[2.2.2]octane)H2O
;
_space_group_crystal_system triclinic
_space_group_IT_number 1
_space_group_name_Hall 'P 1'
_space_group_name_H-M_alt 'P 1'
_atom_sites_solution_hydrogens mixed
_atom_sites_solution_primary direct
_audit_creation_date 2016-07-12
_audit_creation_method
;
Olex2 1.2
(compiled 2016.02.19 svn.r3266 for OlexSys, GUI svn.r5155)
;
_cell_angle_alpha 90.27(4)
_cell_angle_beta 95.74(6)
_cell_angle_gamma 94.245(16)
_cell_formula_units_Z 1
_cell_length_a 5.9454(12)
_cell_length_b 7.058(2)
_cell_length_c 10.616(5)
_cell_measurement_reflns_used 669
_cell_measurement_temperature 296(2)
_cell_measurement_theta_max 53.188
_cell_measurement_theta_min 10.4
_cell_volume 442.0(3)
_computing_molecular_graphics 'Olex2 (Dolomanov et al., 2009)'
_computing_publication_material 'Olex2 (Dolomanov et al., 2009)'
_computing_structure_refinement 'ShelXL (Sheldrick, 2015)'
_computing_structure_solution 'ShelXS (Sheldrick, 2008)'
_diffrn_ambient_temperature 296(2)
_diffrn_measured_fraction_theta_full 0.195
_diffrn_measured_fraction_theta_max 0.186
_diffrn_measurement_device_type 'multiwire proportional'
_diffrn_measurement_method 'phi and omega scans'
_diffrn_radiation_monochromator graphite
_diffrn_radiation_type MoK\a
_diffrn_radiation_wavelength 0.71073
_diffrn_reflns_av_R_equivalents 0.0418
_diffrn_reflns_av_unetI/netI 0.0593
_diffrn_reflns_Laue_measured_fraction_full 0.195
_diffrn_reflns_Laue_measured_fraction_max 0.186
_diffrn_reflns_limit_h_max 7
_diffrn_reflns_limit_h_min -7
_diffrn_reflns_limit_k_max 8
_diffrn_reflns_limit_k_min -8
_diffrn_reflns_limit_l_max 3
_diffrn_reflns_limit_l_min -4
_diffrn_reflns_number 1852
_diffrn_reflns_point_group_measured_fraction_full 0.195
_diffrn_reflns_point_group_measured_fraction_max 0.186
_diffrn_reflns_theta_full 26.000
_diffrn_reflns_theta_max 26.594
_diffrn_reflns_theta_min 5.200
_exptl_absorpt_coefficient_mu 0.992
_exptl_absorpt_correction_T_max 0.906
_exptl_absorpt_correction_T_min 0.888
_exptl_absorpt_correction_type multi-scan
_exptl_absorpt_process_details
;
Data were collected and reduced by program CrysAlisPro, 
and SCALE3 ABSPACK was used for absorption correction
;
_exptl_crystal_colour orange/yellow
_exptl_crystal_density_diffrn 1.327
_exptl_crystal_description plate
_exptl_crystal_F_000 183
_exptl_crystal_size_max 0.3
_exptl_crystal_size_mid 0.1
_exptl_crystal_size_min 0.1
_refine_diff_density_max 0.915
_refine_diff_density_min -0.603
_refine_diff_density_rms 0.152
_refine_ls_abs_structure_details
;
 Refined as a perfect inversion twin.
;
_refine_ls_abs_structure_Flack 0.5
_refine_ls_extinction_method none
_refine_ls_goodness_of_fit_ref 1.349
_refine_ls_hydrogen_treatment mixed
_refine_ls_matrix_type full
_refine_ls_number_parameters 78
_refine_ls_number_reflns 669
_refine_ls_number_restraints 26
_refine_ls_restrained_S_all 1.322
_refine_ls_R_factor_all 0.1399
_refine_ls_R_factor_gt 0.1241
_refine_ls_shift/su_max 0.000
_refine_ls_shift/su_mean 0.000
_refine_ls_structure_factor_coef Fsqd
_refine_ls_weighting_details 'w=1/[\s^2^(Fo^2^)+(0.2000P)^2^] where P=(Fo^2^+2Fc^2^)/3'
_refine_ls_weighting_scheme calc
_refine_ls_wR_factor_gt 0.2996
_refine_ls_wR_factor_ref 0.3149
_reflns_Friedel_coverage 1.000
_reflns_Friedel_fraction_full 0.195
_reflns_Friedel_fraction_max 0.186
_reflns_number_gt 558
_reflns_number_total 669
_reflns_threshold_expression 'I > 2\s(I)'
_cod_data_source_file jz6b02458_si_004.cif
_cod_data_source_block 060GPa_P1
_cod_database_code 8000374
_shelx_space_group_comment
;
The symmetry employed for this shelxl refinement is uniquely defined
by the following loop, which should always be used as a source of
symmetry information in preference to the above space-group names.
They are only intended as comments.
;
_olex2_refinement_description
;
1. Fixed Uiso
 At 1.2 times of:
  All C(H,H) groups, H6 of C6, H2 of C2, H5 of C5, H3 of C3
 At 1.5 times of:
  All O(H) groups, H1WB of C13
2. Restrained distances
 C8-C4
 1.48 with sigma of 0.002
 C1-C7
 1.48 with sigma of 0.002
 O3-C8
 1.25 with sigma of 0.002
 C8-O4
 1.25 with sigma of 0.002
 O2-C7
 1.25 with sigma of 0.002
 O3-O4
 2.16 with sigma of 0.002
 O1-C7
 1.23 with sigma of 0.02
 C7-O2
 1.23 with sigma of 0.02
 O1-O2
 2.16 with sigma of 0.02
 O1-O2
 2.163 with sigma of 0.002
 N1-C11
 1.48 with sigma of 0.002
 N1-C9
 1.48 with sigma of 0.002
 N1-C13
 1.48 with sigma of 0.002
 C12-N2
 1.48 with sigma of 0.002
 N2-C10
 1.48 with sigma of 0.002
 N2-C14
 1.48 with sigma of 0.002
 C11-C12
 1.52 with sigma of 0.002
 C9-C10
 1.52 with sigma of 0.002
 C13-C14
 1.52 with sigma of 0.002
 C7-O1
 1.25 with sigma of 0.002
 O2-C7
 1.25 with sigma of 0.002
 O1W-H1WB
 0.97 with sigma of 0.001
 H1WB_$2-O3_$3
 1.9 with sigma of 0.001
3. Uiso/Uaniso restraints and constraints
Uiso(O2) = Uiso(O1) = Uiso(O4) = Uiso(O3)
4.a Secondary CH2 refined with riding coordinates:
 C11(H11A,H11B), C9(H9A,H9B), C12(H12A,H12B), C10(H10A,H10B), C14(H14A,H14B),
 C13(H13A,H13B)
4.b Aromatic/amide H refined with riding coordinates:
 C6(H6), C2(H2), C3(H3), C5(H5)
4.c Fitted hexagon refined as free rotating group:
 C6(C1,C2,C3,C4,C5)
4.d Idealised tetrahedral OH refined as rotating group:
 O1W(H1WA)
;
_shelx_shelxl_version_number 2014/7
_olex2_submission_special_instructions 'No special instructions were received'

loop_
_space_group_symop_operation_xyz
'x, y, z'

loop_
_atom_site_label
_atom_site_type_symbol
_atom_site_fract_x
_atom_site_fract_y
_atom_site_fract_z
_atom_site_U_iso_or_equiv
_atom_site_adp_type
_atom_site_occupancy
_atom_site_site_symmetry_order
_atom_site_calc_flag
_atom_site_refinement_flags_posn
Co1 Co -0.0003(19) 0.0007(15) 0.001(4) 0.028(2) Uiso 1 1 d .
O1W O -0.343(4) -0.021(4) -0.007(5) 0.020(7) Uiso 1 1 d D
H1WA H -0.3955 -0.0790 -0.0721 0.029 Uiso 1 1 calc GR
C8 C 0.130(3) 0.009(4) 0.199(2) 0.016(9) Uiso 1 1 d D
C6 C 0.042(5) -0.006(5) 0.543(3) 0.044(17) Uiso 1 1 d .
H6 H -0.0783 -0.0257 0.5930 0.053 Uiso 1 1 calc R
C1 C 0.262(5) 0.024(4) 0.601(2) 0.023(11) Uiso 1 1 d DG
C2 C 0.442(4) 0.053(3) 0.527(3) 0.034(12) Uiso 1 1 d G
H2 H 0.5892 0.0727 0.5651 0.041 Uiso 1 1 calc R
C3 C 0.400(5) 0.053(4) 0.396(3) 0.015(9) Uiso 1 1 d G
H3 H 0.5203 0.0723 0.3461 0.018 Uiso 1 1 calc R
C4 C 0.180(5) 0.023(5) 0.338(2) 0.028(10) Uiso 1 1 d DG
C5 C 0.000(4) -0.006(6) 0.412(3) 0.041(15) Uiso 1 1 d G
H5 H -0.1472 -0.0261 0.3740 0.049 Uiso 1 1 calc R
O4 O -0.075(3) -0.019(5) 0.159(4) 0.037(5) Uiso 1 1 d D
C7 C 0.306(5) 0.026(5) 0.740(2) 0.030(11) Uiso 1 1 d D
O2 O 0.486(3) 0.079(4) 0.806(5) 0.037(5) Uiso 1 1 d D
O3 O 0.276(4) 0.030(4) 0.122(3) 0.037(5) Uiso 1 1 d D
O1 O 0.127(4) -0.006(5) 0.792(5) 0.037(5) Uiso 1 1 d D
N1 N 0.000(4) 0.678(4) -0.021(5) 0.013(9) Uiso 1 1 d D
N2 N 0.001(4) 0.312(5) -0.029(5) 0.027(11) Uiso 1 1 d D
C11 C 0.236(4) 0.621(3) -0.006(12) 0.011(8) Uiso 1 1 d D
H11A H 0.3123 0.6711 0.0739 0.013 Uiso 1 1 calc R
H11B H 0.3178 0.6720 -0.0739 0.013 Uiso 1 1 calc R
C9 C -0.138(7) 0.599(3) 0.078(6) 0.024(10) Uiso 1 1 d D
H9A H -0.2892 0.6434 0.0664 0.029 Uiso 1 1 calc R
H9B H -0.0681 0.6382 0.1613 0.029 Uiso 1 1 calc R
C12 C 0.232(5) 0.405(3) -0.007(13) 0.015(9) Uiso 1 1 d D
H12A H 0.3210 0.3653 -0.0728 0.018 Uiso 1 1 calc R
H12B H 0.3034 0.3639 0.0736 0.018 Uiso 1 1 calc R
C10 C -0.147(7) 0.385(4) 0.062(6) 0.019(9) Uiso 1 1 d D
H10A H -0.1061 0.3306 0.1441 0.023 Uiso 1 1 calc R
H10B H -0.3022 0.3391 0.0351 0.023 Uiso 1 1 calc R
C14 C -0.074(8) 0.389(4) -0.154(6) 0.038(13) Uiso 1 1 d D
H14A H -0.2181 0.3240 -0.1865 0.045 Uiso 1 1 calc R
H14B H 0.0360 0.3645 -0.2129 0.045 Uiso 1 1 calc R
C13 C -0.099(9) 0.601(4) -0.146(6) 0.042(13) Uiso 1 1 d D
H13A H -0.0229 0.6648 -0.2126 0.050 Uiso 1 1 calc R
H13B H -0.2583 0.6246 -0.1588 0.050 Uiso 1 1 calc R
H1WB H -0.452(6) 0.032(15) 0.042(5) 0.063 Uiso 1 1 d DR

loop_
_atom_type_symbol
_atom_type_description
_atom_type_scat_dispersion_real
_atom_type_scat_dispersion_imag
_atom_type_scat_source
C C 0.0033 0.0016 'International Tables Vol C Tables 4.2.6.8 and 6.1.1.4'
H H 0.0000 0.0000 'International Tables Vol C Tables 4.2.6.8 and 6.1.1.4'
Co Co 0.3494 0.9721 'International Tables Vol C Tables 4.2.6.8 and 6.1.1.4'
N N 0.0061 0.0033 'International Tables Vol C Tables 4.2.6.8 and 6.1.1.4'
O O 0.0106 0.0060 'International Tables Vol C Tables 4.2.6.8 and 6.1.1.4'

loop_
_geom_angle_atom_site_label_1
_geom_angle_atom_site_label_2
_geom_angle_atom_site_label_3
_geom_angle
_geom_angle_site_symmetry_3
O1W Co1 N1 90.3(10) 1_545
O1W Co1 N2 90.7(11) .
O4 Co1 O1W 72.5(19) .
O4 Co1 O3 70.0(16) .
O4 Co1 N1 92(2) 1_545
O4 Co1 N2 102(2) .
O3 Co1 O1W 142(3) .
O3 Co1 N1 95.6(14) 1_545
O3 Co1 N2 92.4(14) .
N2 Co1 N1 166(3) 1_545
Co1 O1W H1WA 109.5 .
Co1 O1W H1WB 134(4) .
H1WA O1W H1WB 115.9 .
O4 C8 C4 116(2) .
O3 C8 C4 125(2) .
O3 C8 O4 119.6(5) .
C1 C6 H6 120.0 .
C1 C6 C5 120.0 .
C5 C6 H6 120.0 .
C6 C1 C2 120.0 .
C6 C1 C7 120(2) .
C2 C1 C7 120(2) .
C1 C2 H2 120.0 .
C3 C2 C1 120.0 .
C3 C2 H2 120.0 .
C2 C3 H3 120.0 .
C4 C3 C2 120.0 .
C4 C3 H3 120.0 .
C3 C4 C8 122(2) .
C3 C4 C5 120.0 .
C5 C4 C8 118(2) .
C6 C5 H5 120.0 .
C4 C5 C6 120.0 .
C4 C5 H5 120.0 .
C8 O4 Co1 89.5(15) .
O2 C7 C1 128(3) .
O2 C7 O1 119.8(4) .
O1 C7 C1 112(3) .
C8 O3 Co1 80.8(19) .
C11 N1 Co1 109.8(18) 1_565
C9 N1 Co1 105(2) 1_565
C9 N1 C11 113(6) .
C9 N1 C13 109(3) .
C13 N1 Co1 115(2) 1_565
C13 N1 C11 106(5) .
C12 N2 Co1 111(2) .
C12 N2 C10 111(6) .
C12 N2 C14 100(6) .
C10 N2 Co1 106(2) .
C10 N2 C14 107(4) .
C14 N2 Co1 121(3) .
N1 C11 H11A 109.8 .
N1 C11 H11B 109.8 .
N1 C11 C12 109(2) .
H11A C11 H11B 108.3 .
C12 C11 H11A 109.8 .
C12 C11 H11B 109.8 .
N1 C9 H9A 110.6 .
N1 C9 H9B 110.6 .
N1 C9 C10 106(4) .
H9A C9 H9B 108.7 .
C10 C9 H9A 110.6 .
C10 C9 H9B 110.6 .
N2 C12 C11 113(2) .
N2 C12 H12A 109.0 .
N2 C12 H12B 109.0 .
C11 C12 H12A 109.0 .
C11 C12 H12B 109.0 .
H12A C12 H12B 107.8 .
N2 C10 C9 116(4) .
N2 C10 H10A 108.2 .
N2 C10 H10B 108.2 .
C9 C10 H10A 108.2 .
C9 C10 H10B 108.2 .
H10A C10 H10B 107.4 .
N2 C14 H14A 109.4 .
N2 C14 H14B 109.4 .
N2 C14 C13 111(4) .
H14A C14 H14B 108.0 .
C13 C14 H14A 109.4 .
C13 C14 H14B 109.4 .
N1 C13 C14 110(4) .
N1 C13 H13A 109.6 .
N1 C13 H13B 109.6 .
C14 C13 H13A 109.6 .
C14 C13 H13B 109.6 .
H13A C13 H13B 108.1 .

loop_
_geom_bond_atom_site_label_1
_geom_bond_atom_site_label_2
_geom_bond_distance
_geom_bond_site_symmetry_2
Co1 O1W 2.02(3) .
Co1 O4 1.78(6) .
Co1 O3 1.98(4) .
Co1 N1 2.29(3) 1_545
Co1 N2 2.22(3) .
O1W H1WA 0.8200 .
O1W H1WB 0.9700(17) .
C8 C4 1.480(3) .
C8 O4 1.250(3) .
C8 O3 1.250(3) .
C6 H6 0.9300 .
C6 C1 1.3900 .
C6 C5 1.3900 .
C1 C2 1.3900 .
C1 C7 1.480(3) .
C2 H2 0.9300 .
C2 C3 1.3900 .
C3 H3 0.9300 .
C3 C4 1.3900 .
C4 C5 1.3900 .
C5 H5 0.9300 .
C7 O2 1.250(2) .
C7 O1 1.250(3) .
N1 Co1 2.29(3) 1_565
N1 C11 1.480(3) .
N1 C9 1.480(3) .
N1 C13 1.480(3) .
N2 C12 1.480(3) .
N2 C10 1.480(3) .
N2 C14 1.480(3) .
C11 H11A 0.9700 .
C11 H11B 0.9700 .
C11 C12 1.520(3) .
C9 H9A 0.9700 .
C9 H9B 0.9700 .
C9 C10 1.520(3) .
C12 H12A 0.9700 .
C12 H12B 0.9700 .
C10 H10A 0.9700 .
C10 H10B 0.9700 .
C14 H14A 0.9700 .
C14 H14B 0.9700 .
C14 C13 1.520(3) .
C13 H13A 0.9700 .
C13 H13B 0.9700 .

loop_
_geom_torsion_atom_site_label_1
_geom_torsion_atom_site_label_2
_geom_torsion_atom_site_label_3
_geom_torsion_atom_site_label_4
_geom_torsion
_geom_torsion_site_symmetry_1
Co1 N1 C11 C12 174(8) 1_565
Co1 N1 C9 C10 178(3) 1_565
Co1 N1 C13 C14 176(4) 1_565
Co1 N2 C12 C11 -171(8) .
Co1 N2 C10 C9 169(4) .
Co1 N2 C14 C13 170(4) .
O1W Co1 O4 C8 -174(2) .
C8 C4 C5 C6 176(3) .
C6 C1 C2 C3 0.0 .
C6 C1 C7 O2 -168(3) .
C6 C1 C7 O1 2(4) .
C1 C6 C5 C4 0.0 .
C1 C2 C3 C4 0.0 .
C2 C1 C7 O2 11(6) .
C2 C1 C7 O1 -179(2) .
C2 C3 C4 C8 -176(3) .
C2 C3 C4 C5 0.0 .
C3 C4 C5 C6 0.0 .
C4 C8 O4 Co1 176(3) .
C4 C8 O3 Co1 -176(3) .
C5 C6 C1 C2 0.0 .
C5 C6 C1 C7 179(3) .
O4 C8 C4 C3 179(3) .
O4 C8 C4 C5 4(4) .
O4 C8 O3 Co1 2(3) .
C7 C1 C2 C3 -179(3) .
O3 Co1 O4 C8 1(2) .
O3 C8 C4 C3 -3(5) .
O3 C8 C4 C5 -179(3) .
O3 C8 O4 Co1 -2(4) .
N1 Co1 O4 C8 96(2) 1_545
N1 C11 C12 N2 3(14) .
N1 C9 C10 N2 8(5) .
N2 Co1 O4 C8 -87(2) .
N2 C14 C13 N1 11(6) .
C11 N1 C9 C10 -62(5) .
C11 N1 C13 C14 54(6) .
C9 N1 C11 C12 58(10) .
C9 N1 C13 C14 -67(5) .
C12 N2 C10 C9 47(7) .
C12 N2 C14 C13 -67(6) .
C10 N2 C12 C11 -53(12) .
C10 N2 C14 C13 48(5) .
C14 N2 C12 C11 60(11) .
C14 N2 C10 C9 -61(4) .
C13 N1 C11 C12 -62(10) .
C13 N1 C9 C10 55(4) .
